data_7245415
loop_
_publ_author_name
'Gao, Jiaoyang'
'Guo, Jinjia'
'Chen, Yi'
'Deng, Shunlan'
'Lu, Qidong'
'Ren, Yuxin'
'Wang, Xiaoming'
'Fan, Haibo'
'Teng, Feng'
'He, Xuexia'
'Jiang, Hui'
'Hu, Peng'

_publ_section_title
;
 The competitive role of C--H&#x22EF;X (X = F, O) and \p--\p interactions
 in contributing to the degree of charge transfer in organic cocrystals: a
 case study of heteroatom-free donors with p-fluoranil (FA)
;
_journal_name_full CrystEngComm
_journal_paper_doi 10.1039/D2CE00925K
_journal_year 2022
_chemical_formula_moiety 'C6 F4 O2, C18 H12'
_chemical_formula_sum 'C24 H12 F4 O2'
_chemical_formula_weight 408.34
_chemical_name_systematic BA-TFBQ
_space_group_crystal_system monoclinic
_space_group_IT_number 4
_space_group_name_Hall 'P 2yb'
_space_group_name_H-M_alt 'P 1 21 1'
_atom_sites_solution_hydrogens geom
_atom_sites_solution_primary dual
_audit_creation_date 2021-12-17
_audit_creation_method
;
Olex2 1.5
(compiled 2021.12.09 svn.r5202d8cf for OlexSys, GUI svn.r6439)
;
_audit_update_record
;
2021-12-17 deposited with the CCDC.	2022-08-18 downloaded from the CCDC.
;
_cell_angle_alpha 90
_cell_angle_beta 91.9097(6)
_cell_angle_gamma 90
_cell_formula_units_Z 2
_cell_length_a 6.67424(4)
_cell_length_b 7.45602(5)
_cell_length_c 17.58647(11)
_cell_measurement_reflns_used 19978
_cell_measurement_temperature 120.01(10)
_cell_measurement_theta_max 77.2990
_cell_measurement_theta_min 2.5070
_cell_volume 874.674(10)
_computing_cell_refinement 'CrysAlisPro 1.171.41.93a (Rigaku OD, 2020)'
_computing_data_collection 'CrysAlisPro 1.171.41.93a (Rigaku OD, 2020)'
_computing_data_reduction 'CrysAlisPro 1.171.41.93a (Rigaku OD, 2020)'
_computing_molecular_graphics 'Olex2 1.5 (Dolomanov et al., 2009)'
_computing_publication_material 'Olex2 1.5 (Dolomanov et al., 2009)'
_computing_structure_refinement 'SHELXL 2018/3 (Sheldrick, 2015)'
_computing_structure_solution 'SHELXT 2014/5 (Sheldrick, 2014)'
_diffrn_ambient_environment N~2~
_diffrn_ambient_temperature 120.01(10)
_diffrn_detector 'Hybrid Pixel Array Detector'
_diffrn_detector_area_resol_mean 10.0000
_diffrn_detector_type HyPix
_diffrn_measured_fraction_theta_full 0.995
_diffrn_measured_fraction_theta_max 0.995
_diffrn_measurement_details
;
List of Runs (angles in degrees, time in seconds):

  # Type    Start    End  Width  t~exp~   \w     \q     \k     \f   Frames
#--------------------------------------------------------------------------
  1  \w     85.00 178.00   0.50    0.05    --  108.75  77.00   0.00  186
  2  \w     91.00 178.00   0.50    0.05    --  108.75  61.00  60.00  174
  3  \w     94.00 176.00   0.50    0.05    --  108.75  45.00 150.00  164
  4  \w     85.00 113.00   0.50    0.05    --  108.75  77.00  30.00   56
  5  \w    106.00 131.00   0.50    0.05    --  108.75  45.00 120.00   50
  6  \w    138.00 165.00   0.50    0.05    --  108.75  45.00 120.00   54
  7  \w    133.00 159.00   0.50    0.05    --  108.75  30.00  90.00   52
  8  \w    148.00 173.00   0.50    0.05    --  108.75  30.00  60.00   50
  9  \w     93.00 178.00   0.50    0.05    --  108.75  30.00 120.00  170
 10  \w     95.00 168.00   0.50    0.05    --  108.75  61.00  30.00  146
 11  \w     93.00 178.00   0.50    0.05    --  108.75  30.00 -60.00  170
 12  \w     89.00 115.00   0.50    0.05    --  108.75  77.00-150.00   52
 13  \w     91.00 178.00   0.50    0.05    --  108.75  61.00-150.00  174
 14  \w    116.00 178.00   0.50    0.05    --  108.75  30.00-180.00  124
 15  \w    146.00 175.00   0.50    0.05    --  108.75  15.00-120.00   58
 16  \w     95.00 141.00   0.50    0.05    --  108.75  15.00-120.00   92
 17  \w     36.00 136.00   0.50    0.05    --  108.75 -84.00  70.61  200
 18  \w     36.00 112.00   0.50    0.05    --  108.75-125.00  60.00  152
 19  \w     36.00 133.00   0.50    0.05    --  108.75-157.00  66.00  194
 20  \w     36.00 112.00   0.50    0.05    --  108.75-125.00 120.00  152
 21  \w     36.00 116.00   0.50    0.05    --   46.82-157.00  66.00  160
 22  \w     64.00 108.00   0.50    0.05    --  108.75-125.00  90.00   88
 23  \w     36.00 112.00   0.50    0.05    --  108.75-125.00  30.00  152
 24  \w     62.00 101.00   0.50    0.05    --  108.75-125.00   0.00   78
 25  \w     15.00  93.00   0.50    0.05    --   46.82-119.00-138.00  156
 26  \w     36.00 112.00   0.50    0.05    --  108.75-125.00-180.00  152
 27  \w     75.00 106.00   0.50    0.05    --  108.75-100.00-153.11   62
 28  \w     36.00 106.00   0.50    0.05    --  108.75 -94.00-150.00  140
 29  \w     36.00 110.00   0.50    0.05    --  108.75-119.00-138.00  148
 30  \w     78.00 107.00   0.50    0.05    --  108.75-105.00-136.59   58
 31  \w     36.00  68.00   0.50    0.05    --  108.75-105.00-136.59   64
 32  \w     36.00 137.00   0.50    0.05    --  108.75 -87.00-142.15  202
 33  \w     58.00 100.00   0.50    0.05    --  108.75 -94.00 -60.00   84
 34  \w     36.00 106.00   0.50    0.05    --  108.75 -94.00 120.00  140
 35  \w     36.00  69.00   0.50    0.05    --  108.75 -94.00  90.00   66
 36  \w     38.00  64.00   0.50    0.05    --  108.75 -94.00  30.00   52
 37  \w     44.00  70.00   0.50    0.05    --  108.75 -58.00-103.92   52
 38  \w     49.00  75.00   0.50    0.05    --  108.75 -77.00 -90.00   52
 39  \w     36.00  75.00   0.50    0.05    --  108.75 -61.00-120.00   78
 40  \w     79.00 104.00   0.50    0.05    --  108.75 -77.00-150.00   50
 41  \w     36.00  75.00   0.50    0.05    --  108.75 -61.00 -90.00   78
 42  \w     36.00  75.00   0.50    0.05    --  108.75 -61.00-150.00   78
 43  \w     36.00  75.00   0.50    0.05    --  108.75 -61.00   0.00   78
 44  \w     36.00  75.00   0.50    0.05    --  108.75 -61.00  30.00   78
 45  \w     36.00  75.00   0.50    0.05    --  108.75 -61.00  90.00   78
 46  \w     41.00  70.00   0.50    0.05    --  108.75 -70.00 147.36   58
 47  \w    -28.00  30.00   0.50    0.05    --   46.82 -19.00-180.00  116
 48  \w     84.00 178.00   0.50    0.05    --  108.75 119.00 -53.00  188
 49  \w     58.00 120.00   0.50    0.05    --   46.82 157.00 101.00  124
 50  \w    -23.00  29.00   0.50    0.05    --  -46.82  19.00  90.00  104
 51  \w    -23.00  29.00   0.50    0.05    --  -46.82  19.00 -60.00  104
 52  \w    -23.00  29.00   0.50    0.05    --  -46.82  19.00-120.00  104
 53  \w   -108.00 -26.00   0.50    0.05    --  -99.00 111.00-122.15  164
 54  \w   -110.00 -26.00   0.50    0.05    --  -99.00 119.00 -53.00  168
 55  \w   -133.00 -30.00   0.50    0.05    --  -99.00 157.00 101.00  206
 56  \w   -125.00 -26.00   0.50    0.05    --  -99.00 143.00 -43.95  198
 57  \w   -112.00 -26.00   0.50    0.05    --  -99.00 125.00-120.00  172
 58  \w   -172.00 -78.00   0.50    0.05    --  -99.00-119.00-138.00  188
 59  \w   -120.00 -74.00   0.50    0.05    --  -46.82-125.00 -60.00   92
 60  \w   -120.00 -74.00   0.50    0.05    --  -46.82-125.00   0.00   92
 61  \w   -120.00 -74.00   0.50    0.05    --  -46.82-125.00  30.00   92
 62  \w   -120.00 -52.00   0.50    0.05    --  -46.82-157.00  66.00  136
 63  \w   -160.00 -52.00   0.50    0.05    --  -99.00-157.00  66.00  216
 64  \w   -120.00 -74.00   0.50    0.05    --  -46.82-125.00-120.00   92
;
_diffrn_measurement_device 'four-circle diffractometer'
_diffrn_measurement_device_type 'XtaLAB Synergy R, HyPix'
_diffrn_measurement_method '\w scans'
_diffrn_orient_matrix_type 'CrysAlisPro convention (1999,Acta A55,543-557)'
_diffrn_orient_matrix_UB_11 -0.0313629000
_diffrn_orient_matrix_UB_12 -0.0209055000
_diffrn_orient_matrix_UB_13 -0.0867415000
_diffrn_orient_matrix_UB_21 0.0329876000
_diffrn_orient_matrix_UB_22 -0.2037663000
_diffrn_orient_matrix_UB_23 0.0075616000
_diffrn_orient_matrix_UB_31 -0.2264225000
_diffrn_orient_matrix_UB_32 -0.0269053000
_diffrn_orient_matrix_UB_33 0.0101303000
_diffrn_radiation_monochromator mirror
_diffrn_radiation_probe x-ray
_diffrn_radiation_type 'Cu K\a'
_diffrn_radiation_wavelength 1.54184
_diffrn_reflns_av_R_equivalents 0.0217
_diffrn_reflns_av_unetI/netI 0.0116
_diffrn_reflns_Laue_measured_fraction_full 0.995
_diffrn_reflns_Laue_measured_fraction_max 0.995
_diffrn_reflns_limit_h_max 6
_diffrn_reflns_limit_h_min -7
_diffrn_reflns_limit_k_max 8
_diffrn_reflns_limit_k_min -8
_diffrn_reflns_limit_l_max 20
_diffrn_reflns_limit_l_min -20
_diffrn_reflns_number 21103
_diffrn_reflns_point_group_measured_fraction_full 0.995
_diffrn_reflns_point_group_measured_fraction_max 0.995
_diffrn_reflns_theta_full 66.600
_diffrn_reflns_theta_max 66.600
_diffrn_reflns_theta_min 2.514
_diffrn_source 'Rotating-anode X-ray tube'
_diffrn_source_type 'PhotonJet R (Cu) X-ray Source'
_exptl_absorpt_coefficient_mu 1.090
_exptl_absorpt_correction_T_max 1.00000
_exptl_absorpt_correction_T_min 0.72538
_exptl_absorpt_correction_type multi-scan
_exptl_absorpt_process_details
;
CrysAlisPro 1.171.41.93a (Rigaku Oxford Diffraction, 2020)
Empirical absorption correction using spherical harmonics,
implemented in SCALE3 ABSPACK scaling algorithm.
;
_exptl_crystal_colour 'metallic dark black'
_exptl_crystal_colour_lustre metallic
_exptl_crystal_colour_modifier dark
_exptl_crystal_colour_primary black
_exptl_crystal_density_diffrn 1.550
_exptl_crystal_description plate
_exptl_crystal_F_000 416
_exptl_crystal_recrystallization_method 'slowing cooling by chlorobezene'
_exptl_crystal_size_max 0.6
_exptl_crystal_size_mid 0.4
_exptl_crystal_size_min 0.2
_refine_diff_density_max 0.461
_refine_diff_density_min -0.184
_refine_diff_density_rms 0.043
_refine_ls_abs_structure_details
;
 Flack x determined using 1377 quotients [(I+)-(I-)]/[(I+)+(I-)]
 (Parsons, Flack and Wagner, Acta Cryst. B69 (2013) 249-259).
;
_refine_ls_abs_structure_Flack 0.02(4)
_refine_ls_extinction_method none
_refine_ls_goodness_of_fit_ref 1.066
_refine_ls_hydrogen_treatment constr
_refine_ls_matrix_type full
_refine_ls_number_parameters 271
_refine_ls_number_reflns 3064
_refine_ls_number_restraints 1
_refine_ls_restrained_S_all 1.066
_refine_ls_R_factor_all 0.0365
_refine_ls_R_factor_gt 0.0364
_refine_ls_shift/su_max 0.001
_refine_ls_shift/su_mean 0.000
_refine_ls_structure_factor_coef Fsqd
_refine_ls_weighting_details 'w=1/[\s^2^(Fo^2^)+(0.0599P)^2^+0.3532P] where P=(Fo^2^+2Fc^2^)/3'
_refine_ls_weighting_scheme calc
_refine_ls_wR_factor_gt 0.1004
_refine_ls_wR_factor_ref 0.1005
_reflns_Friedel_coverage 0.846
_reflns_Friedel_fraction_full 0.995
_reflns_Friedel_fraction_max 0.995
_reflns_number_gt 3042
_reflns_number_total 3064
_reflns_threshold_expression 'I > 2\s(I)'
_cod_data_source_file d2ce00925k2.cif
_cod_data_source_block 171_auto
_cod_depositor_comments
;

2025-01-30
Z value and formula fixed to values more according to usual
chemical conventions.                 miguel
;
_cod_original_formula_sum 'C12 H6 F2 O'
_cod_original_formula_weight 204.17
_cod_original_formula_moiety '0.5(C6 F4 O2), 0.5(C18 H12)'
_cod_original_formula_units_Z 4
_cod_database_code 7245415
_shelx_shelxl_version_number 2018/3
_shelx_space_group_comment
;
The symmetry employed for this shelxl refinement is uniquely defined
by the following loop, which should always be used as a source of
symmetry information in preference to the above space-group names.
They are only intended as comments.
;
_olex2_refinement_description
;
1. Fixed Uiso
 At 1.2 times of:
  All C(H) groups
2.a Aromatic/amide H refined with riding coordinates:
 C18(H18), C13(H13), C1(H1), C11(H11), C3(H3), C16(H16), C15(H15), C6(H6),
 C10(H10), C8(H8), C9(H9), C2(H2)
;
_olex2_submission_special_instructions 'No special instructions were received'
_oxdiff_exptl_absorpt_empirical_details
;
Empirical correction (ABSPACK) includes:
- Absorption correction using spherical harmonics
- Frame scaling
;
_oxdiff_exptl_absorpt_empirical_full_max 1.493
_oxdiff_exptl_absorpt_empirical_full_min 0.749

loop_
_space_group_symop_operation_xyz
'x, y, z'
'-x, y+1/2, -z'

loop_
_atom_site_label
_atom_site_type_symbol
_atom_site_fract_x
_atom_site_fract_y
_atom_site_fract_z
_atom_site_U_iso_or_equiv
_atom_site_adp_type
_atom_site_occupancy
_atom_site_site_symmetry_order
_atom_site_calc_flag
_atom_site_refinement_flags_posn
_atom_site_refinement_flags_adp
_atom_site_refinement_flags_occupancy
_atom_site_disorder_assembly
_atom_site_disorder_group
F1 F -0.1129(2) 0.1659(3) 0.87674(9) 0.0330(4) Uani 1 1 d . . . . .
F3 F 0.5073(3) 0.2804(3) 0.68536(9) 0.0334(4) Uani 1 1 d . . . . .
F4 F 0.1755(3) 0.1000(2) 0.63422(9) 0.0296(4) Uani 1 1 d . . . . .
F2 F 0.2194(3) 0.3471(2) 0.92774(9) 0.0318(4) Uani 1 1 d . . . . .
O1 O -0.1259(3) 0.0420(3) 0.73164(12) 0.0296(5) Uani 1 1 d . . . . .
O2 O 0.5213(3) 0.4026(3) 0.83140(12) 0.0327(5) Uani 1 1 d . . . . .
C19 C 0.2031(4) 0.2837(4) 0.85745(16) 0.0242(6) Uani 1 1 d . . . . .
C14 C 1.0392(4) 0.6303(4) 0.74110(16) 0.0233(6) Uani 1 1 d . . . . .
C24 C 0.0417(4) 0.1945(4) 0.83255(16) 0.0244(6) Uani 1 1 d . . . . .
C20 C 0.3738(4) 0.3210(4) 0.80836(16) 0.0253(6) Uani 1 1 d . . . . .
C5 C 1.2173(4) 0.6809(4) 0.70386(17) 0.0259(6) Uani 1 1 d . . . . .
C21 C 0.3535(4) 0.2514(4) 0.72998(16) 0.0238(6) Uani 1 1 d . . . . .
C17 C 1.0748(5) 0.5361(4) 0.58707(16) 0.0263(6) Uani 1 1 d . . . . .
C23 C 0.0196(4) 0.1246(4) 0.75375(15) 0.0230(6) Uani 1 1 d . . . . .
C4 C 1.2351(5) 0.6328(4) 0.62245(16) 0.0266(7) Uani 1 1 d . . . . .
C18 C 1.0843(5) 0.4890(4) 0.50987(17) 0.0298(7) Uani 1 1 d . . . . .
H18 H 0.977008 0.423312 0.486496 0.036 Uiso 1 1 calc R U . . .
C13 C 1.0223(4) 0.6751(4) 0.81859(16) 0.0280(6) Uani 1 1 d . . . . .
H13 H 0.904488 0.640869 0.843758 0.034 Uiso 1 1 calc R U . . .
C1 C 1.2431(5) 0.5352(5) 0.46807(17) 0.0365(8) Uani 1 1 d . . . . .
H1 H 1.246621 0.502965 0.415870 0.044 Uiso 1 1 calc R U . . .
C12 C 1.1718(5) 0.7679(4) 0.85975(17) 0.0260(6) Uani 1 1 d . . . . .
C11 C 1.1595(5) 0.8165(4) 0.93830(17) 0.0298(7) Uani 1 1 d . . . . .
H11 H 1.044162 0.784900 0.965557 0.036 Uiso 1 1 calc R U . . .
C22 C 0.1915(4) 0.1617(4) 0.70470(15) 0.0230(6) Uani 1 1 d . . . . .
C3 C 1.3967(5) 0.6787(5) 0.57851(18) 0.0319(7) Uani 1 1 d . . . . .
H3 H 1.505201 0.743999 0.601247 0.038 Uiso 1 1 calc R U . . .
C16 C 0.9000(5) 0.4878(4) 0.62864(19) 0.0321(7) Uani 1 1 d . . . . .
H16 H 0.794848 0.422605 0.603566 0.038 Uiso 1 1 calc R U . . .
C7 C 1.3499(5) 0.8157(4) 0.82109(17) 0.0286(7) Uani 1 1 d . . . . .
C15 C 0.8827(5) 0.5334(4) 0.70238(18) 0.0308(7) Uani 1 1 d . . . . .
H15 H 0.765875 0.500749 0.728545 0.037 Uiso 1 1 calc R U . . .
C6 C 1.3676(4) 0.7717(4) 0.74348(17) 0.0261(7) Uani 1 1 d . . . . .
H6 H 1.485286 0.805161 0.718076 0.031 Uiso 1 1 calc R U . . .
C10 C 1.3107(6) 0.9068(5) 0.97373(17) 0.0339(7) Uani 1 1 d . . . . .
H10 H 1.300587 0.937453 1.025890 0.041 Uiso 1 1 calc R U . . .
C8 C 1.5034(5) 0.9105(5) 0.86116(19) 0.0315(7) Uani 1 1 d . . . . .
H8 H 1.622025 0.942211 0.835939 0.038 Uiso 1 1 calc R U . . .
C9 C 1.4838(5) 0.9567(5) 0.93485(18) 0.0356(8) Uani 1 1 d . . . . .
H9 H 1.586946 1.022997 0.960605 0.043 Uiso 1 1 calc R U . . .
C2 C 1.4036(5) 0.6319(5) 0.50281(18) 0.0359(7) Uani 1 1 d . . . . .
H2 H 1.515920 0.664611 0.474075 0.043 Uiso 1 1 calc R U . . .

loop_
_atom_site_aniso_label
_atom_site_aniso_U_11
_atom_site_aniso_U_22
_atom_site_aniso_U_33
_atom_site_aniso_U_23
_atom_site_aniso_U_13
_atom_site_aniso_U_12
F1 0.0276(8) 0.0449(11) 0.0268(8) -0.0013(8) 0.0064(6) -0.0045(8)
F3 0.0272(8) 0.0445(11) 0.0288(9) 0.0057(8) 0.0056(7) -0.0075(8)
F4 0.0372(9) 0.0337(10) 0.0176(7) -0.0026(7) -0.0012(6) -0.0005(8)
F2 0.0450(10) 0.0315(10) 0.0186(8) -0.0053(7) -0.0024(7) -0.0056(8)
O1 0.0273(11) 0.0318(12) 0.0293(10) 0.0021(9) -0.0060(8) -0.0070(9)
O2 0.0338(12) 0.0332(12) 0.0304(11) 0.0044(9) -0.0083(9) -0.0127(10)
C19 0.0309(15) 0.0217(15) 0.0198(13) 0.0001(11) -0.0032(10) 0.0007(12)
C14 0.0202(12) 0.0194(14) 0.0303(14) 0.0051(11) 0.0013(10) 0.0001(11)
C24 0.0241(13) 0.0261(15) 0.0232(13) 0.0044(12) 0.0031(10) 0.0008(11)
C20 0.0289(14) 0.0227(15) 0.0239(14) 0.0039(12) -0.0052(11) -0.0020(13)
C5 0.0242(13) 0.0202(15) 0.0332(16) 0.0061(13) 0.0001(11) 0.0010(12)
C21 0.0231(14) 0.0247(15) 0.0238(14) 0.0032(12) 0.0017(11) 0.0008(11)
C17 0.0329(15) 0.0217(15) 0.0240(14) 0.0048(12) -0.0025(11) 0.0063(12)
C23 0.0254(14) 0.0215(14) 0.0219(13) 0.0053(12) -0.0022(11) 0.0019(12)
C4 0.0352(15) 0.0212(16) 0.0232(14) 0.0034(12) -0.0038(11) 0.0051(13)
C18 0.0360(16) 0.0256(15) 0.0270(14) -0.0023(12) -0.0113(12) 0.0037(13)
C13 0.0318(15) 0.0246(15) 0.0277(15) 0.0023(13) 0.0026(11) -0.0025(12)
C1 0.0494(19) 0.0404(19) 0.0195(14) -0.0005(13) -0.0019(13) 0.0160(15)
C12 0.0355(16) 0.0188(14) 0.0235(14) 0.0030(11) -0.0035(12) 0.0020(12)
C11 0.0374(16) 0.0274(17) 0.0248(15) 0.0043(13) 0.0057(12) -0.0004(14)
C22 0.0284(14) 0.0231(15) 0.0174(13) 0.0023(11) -0.0005(10) 0.0027(11)
C3 0.0318(15) 0.0305(17) 0.0327(15) 0.0028(13) -0.0078(12) 0.0007(13)
C16 0.0311(16) 0.0283(16) 0.0363(16) 0.0017(13) -0.0050(12) -0.0019(14)
C7 0.0407(17) 0.0212(16) 0.0238(14) 0.0060(12) 0.0012(12) 0.0077(14)
C15 0.0291(15) 0.0276(16) 0.0356(16) 0.0018(13) 0.0011(12) -0.0025(13)
C6 0.0278(15) 0.0248(16) 0.0258(14) 0.0042(13) 0.0020(11) -0.0015(13)
C10 0.056(2) 0.0254(16) 0.0199(14) 0.0002(12) -0.0054(13) 0.0017(15)
C8 0.0274(15) 0.0295(17) 0.0374(17) 0.0075(14) -0.0009(13) -0.0006(13)
C9 0.0427(18) 0.0308(18) 0.0324(17) 0.0053(14) -0.0129(14) -0.0028(15)
C2 0.0350(16) 0.0398(19) 0.0334(16) 0.0099(15) 0.0076(12) 0.0084(15)

loop_
_atom_type_symbol
_atom_type_description
_atom_type_scat_dispersion_real
_atom_type_scat_dispersion_imag
_atom_type_scat_source
C C 0.0181 0.0091 'International Tables Vol C Tables 4.2.6.8 and 6.1.1.4'
H H 0.0000 0.0000 'International Tables Vol C Tables 4.2.6.8 and 6.1.1.4'
F F 0.0727 0.0534 'International Tables Vol C Tables 4.2.6.8 and 6.1.1.4'
O O 0.0492 0.0322 'International Tables Vol C Tables 4.2.6.8 and 6.1.1.4'

loop_
_geom_angle_atom_site_label_1
_geom_angle_atom_site_label_2
_geom_angle_atom_site_label_3
_geom_angle
_geom_angle_site_symmetry_1
_geom_angle_site_symmetry_3
_geom_angle_publ_flag
F2 C19 C24 121.8(3) . . ?
F2 C19 C20 115.9(2) . . ?
C24 C19 C20 122.3(3) . . ?
C13 C14 C5 118.4(3) . . ?
C13 C14 C15 120.1(3) . . ?
C15 C14 C5 121.6(3) . . ?
F1 C24 C23 115.8(2) . . ?
C19 C24 F1 121.6(3) . . ?
C19 C24 C23 122.6(2) . . ?
O2 C20 C19 122.1(3) . . ?
O2 C20 C21 122.4(3) . . ?
C21 C20 C19 115.5(2) . . ?
C14 C5 C4 118.3(3) . . ?
C6 C5 C14 120.1(3) . . ?
C6 C5 C4 121.7(3) . . ?
F3 C21 C20 116.5(2) . . ?
F3 C21 C22 121.2(2) . . ?
C22 C21 C20 122.4(2) . . ?
C4 C17 C16 121.1(3) . . ?
C18 C17 C4 119.6(3) . . ?
C18 C17 C16 119.4(3) . . ?
O1 C23 C24 122.4(2) . . ?
O1 C23 C22 122.6(3) . . ?
C24 C23 C22 115.0(2) . . ?
C17 C4 C5 117.6(3) . . ?
C3 C4 C5 124.4(3) . . ?
C3 C4 C17 118.0(3) . . ?
C17 C18 H18 119.3 . . ?
C1 C18 C17 121.5(3) . . ?
C1 C18 H18 119.3 . . ?
C14 C13 H13 118.7 . . ?
C12 C13 C14 122.6(3) . . ?
C12 C13 H13 118.7 . . ?
C18 C1 H1 120.3 . . ?
C18 C1 C2 119.4(3) . . ?
C2 C1 H1 120.3 . . ?
C13 C12 C11 124.2(3) . . ?
C13 C12 C7 117.8(3) . . ?
C11 C12 C7 118.0(3) . . ?
C12 C11 H11 119.8 . . ?
C10 C11 C12 120.4(3) . . ?
C10 C11 H11 119.8 . . ?
F4 C22 C21 121.7(2) . . ?
F4 C22 C23 116.1(2) . . ?
C21 C22 C23 122.2(2) . . ?
C4 C3 H3 119.1 . . ?
C2 C3 C4 121.7(3) . . ?
C2 C3 H3 119.1 . . ?
C17 C16 H16 119.3 . . ?
C15 C16 C17 121.4(3) . . ?
C15 C16 H16 119.3 . . ?
C6 C7 C12 119.8(3) . . ?
C6 C7 C8 121.0(3) . . ?
C8 C7 C12 119.1(3) . . ?
C14 C15 H15 119.9 . . ?
C16 C15 C14 120.1(3) . . ?
C16 C15 H15 119.9 . . ?
C5 C6 C7 121.3(3) . . ?
C5 C6 H6 119.4 . . ?
C7 C6 H6 119.4 . . ?
C11 C10 H10 119.3 . . ?
C11 C10 C9 121.3(3) . . ?
C9 C10 H10 119.3 . . ?
C7 C8 H8 119.5 . . ?
C9 C8 C7 120.9(3) . . ?
C9 C8 H8 119.5 . . ?
C10 C9 H9 119.9 . . ?
C8 C9 C10 120.3(3) . . ?
C8 C9 H9 119.9 . . ?
C1 C2 H2 120.1 . . ?
C3 C2 C1 119.8(3) . . ?
C3 C2 H2 120.1 . . ?

loop_
_geom_bond_atom_site_label_1
_geom_bond_atom_site_label_2
_geom_bond_distance
_geom_bond_site_symmetry_2
_geom_bond_publ_flag
F1 C24 1.329(3) . ?
F3 C21 1.330(3) . ?
F4 C22 1.323(3) . ?
F2 C19 1.325(3) . ?
O1 C23 1.204(4) . ?
O2 C20 1.215(4) . ?
C19 C24 1.328(4) . ?
C19 C20 1.479(4) . ?
C14 C5 1.427(4) . ?
C14 C13 1.412(4) . ?
C14 C15 1.425(4) . ?
C24 C23 1.483(4) . ?
C20 C21 1.475(4) . ?
C5 C4 1.485(4) . ?
C5 C6 1.379(4) . ?
C21 C22 1.335(4) . ?
C17 C4 1.417(4) . ?
C17 C18 1.406(4) . ?
C17 C16 1.443(4) . ?
C23 C22 1.484(4) . ?
C4 C3 1.390(4) . ?
C18 H18 0.9500 . ?
C18 C1 1.354(5) . ?
C13 H13 0.9500 . ?
C13 C12 1.396(4) . ?
C1 H1 0.9500 . ?
C1 C2 1.413(5) . ?
C12 C11 1.433(4) . ?
C12 C7 1.434(4) . ?
C11 H11 0.9500 . ?
C11 C10 1.349(5) . ?
C3 H3 0.9500 . ?
C3 C2 1.378(5) . ?
C16 H16 0.9500 . ?
C16 C15 1.349(5) . ?
C7 C6 1.413(4) . ?
C7 C8 1.414(5) . ?
C15 H15 0.9500 . ?
C6 H6 0.9500 . ?
C10 H10 0.9500 . ?
C10 C9 1.412(5) . ?
C8 H8 0.9500 . ?
C8 C9 1.352(5) . ?
C9 H9 0.9500 . ?
C2 H2 0.9500 . ?

loop_
_geom_torsion_atom_site_label_1
_geom_torsion_atom_site_label_2
_geom_torsion_atom_site_label_3
_geom_torsion_atom_site_label_4
_geom_torsion
_geom_torsion_site_symmetry_1
_geom_torsion_site_symmetry_2
_geom_torsion_site_symmetry_3
_geom_torsion_site_symmetry_4
_geom_torsion_publ_flag
F1 C24 C23 O1 -2.4(4) . . . . ?
F1 C24 C23 C22 178.6(2) . . . . ?
F3 C21 C22 F4 -0.9(4) . . . . ?
F3 C21 C22 C23 178.8(3) . . . . ?
F2 C19 C24 F1 0.7(5) . . . . ?
F2 C19 C24 C23 179.2(2) . . . . ?
F2 C19 C20 O2 1.0(4) . . . . ?
F2 C19 C20 C21 -179.4(2) . . . . ?
O1 C23 C22 F4 0.7(4) . . . . ?
O1 C23 C22 C21 -179.1(3) . . . . ?
O2 C20 C21 F3 0.8(4) . . . . ?
O2 C20 C21 C22 180.0(3) . . . . ?
C19 C24 C23 O1 179.1(3) . . . . ?
C19 C24 C23 C22 0.0(4) . . . . ?
C19 C20 C21 F3 -178.7(2) . . . . ?
C19 C20 C21 C22 0.5(4) . . . . ?
C14 C5 C4 C17 -1.2(4) . . . . ?
C14 C5 C4 C3 177.8(3) . . . . ?
C14 C5 C6 C7 0.3(4) . . . . ?
C14 C13 C12 C11 179.7(3) . . . . ?
C14 C13 C12 C7 -1.0(4) . . . . ?
C24 C19 C20 O2 -179.9(3) . . . . ?
C24 C19 C20 C21 -0.4(4) . . . . ?
C24 C23 C22 F4 179.7(2) . . . . ?
C24 C23 C22 C21 0.0(4) . . . . ?
C20 C19 C24 F1 -178.3(3) . . . . ?
C20 C19 C24 C23 0.2(4) . . . . ?
C20 C21 C22 F4 -180.0(3) . . . . ?
C20 C21 C22 C23 -0.3(4) . . . . ?
C5 C14 C13 C12 0.5(4) . . . . ?
C5 C14 C15 C16 -0.3(5) . . . . ?
C5 C4 C3 C2 -179.2(3) . . . . ?
C17 C4 C3 C2 -0.3(5) . . . . ?
C17 C18 C1 C2 0.4(5) . . . . ?
C17 C16 C15 C14 -0.4(5) . . . . ?
C4 C5 C6 C7 -179.5(3) . . . . ?
C4 C17 C18 C1 -0.5(5) . . . . ?
C4 C17 C16 C15 0.2(5) . . . . ?
C4 C3 C2 C1 0.2(5) . . . . ?
C18 C17 C4 C5 179.4(3) . . . . ?
C18 C17 C4 C3 0.4(4) . . . . ?
C18 C17 C16 C15 -178.7(3) . . . . ?
C18 C1 C2 C3 -0.2(5) . . . . ?
C13 C14 C5 C4 179.7(2) . . . . ?
C13 C14 C5 C6 -0.1(4) . . . . ?
C13 C14 C15 C16 -178.9(3) . . . . ?
C13 C12 C11 C10 -179.8(3) . . . . ?
C13 C12 C7 C6 1.2(4) . . . . ?
C13 C12 C7 C8 179.7(3) . . . . ?
C12 C11 C10 C9 0.3(5) . . . . ?
C12 C7 C6 C5 -0.8(4) . . . . ?
C12 C7 C8 C9 -0.2(5) . . . . ?
C11 C12 C7 C6 -179.5(3) . . . . ?
C11 C12 C7 C8 -1.0(4) . . . . ?
C11 C10 C9 C8 -1.6(5) . . . . ?
C16 C17 C4 C5 0.6(4) . . . . ?
C16 C17 C4 C3 -178.4(3) . . . . ?
C16 C17 C18 C1 178.4(3) . . . . ?
C7 C12 C11 C10 1.0(5) . . . . ?
C7 C8 C9 C10 1.6(5) . . . . ?
C15 C14 C5 C4 1.1(4) . . . . ?
C15 C14 C5 C6 -178.7(2) . . . . ?
C15 C14 C13 C12 179.2(3) . . . . ?
C6 C5 C4 C17 178.6(3) . . . . ?
C6 C5 C4 C3 -2.4(5) . . . . ?
C6 C7 C8 C9 178.2(3) . . . . ?
C8 C7 C6 C5 -179.3(3) . . . . ?
